data_4123472
loop_
_publ_author_name
'Huang, Shenlin'
'K\"otzner, Lisa'
'De, Chandra Kanta'
'List, Benjamin'

_publ_section_title
;
 Catalytic asymmetric dearomatizing redox cross coupling of ketones with
 aryl hydrazines giving 1,4-diketones.
;
_journal_issue 10
_journal_name_full 'Journal of the American Chemical Society'
_journal_page_first 3446
_journal_page_last 3449
_journal_paper_doi 10.1021/ja511200j
_journal_volume 137
_journal_year 2015
_chemical_compound_source chloroforme
_chemical_formula_moiety 'C23 H23 N O4 S'
_chemical_formula_sum 'C23 H23 N O4 S'
_chemical_formula_weight 409.48
_space_group_crystal_system triclinic
_space_group_IT_number 2
_space_group_name_Hall '-P 1'
_space_group_name_H-M_alt 'P -1'
_symmetry_cell_setting triclinic
_symmetry_Int_Tables_number 2
_symmetry_space_group_name_Hall '-P 1'
_symmetry_space_group_name_H-M 'P -1'
_audit_block_code 8992
_audit_creation_date 2014-09-18
_audit_creation_method
;
Olex2 1.2
(compiled 2014.08.28 svn.r2986 for OlexSys, GUI svn.r4874)
;
_cell_angle_alpha 69.4491(13)
_cell_angle_beta 84.6054(14)
_cell_angle_gamma 80.4413(15)
_cell_formula_units_Z 2
_cell_length_a 9.1382(3)
_cell_length_b 9.9898(3)
_cell_length_c 11.5919(4)
_cell_measurement_reflns_used 9142
_cell_volume 976.38(6)
_refine_ls_R_factor_all 0.0436
_refine_ls_R_factor_gt 0.0393
_refine_ls_wR_factor_gt 0.0945
_refine_ls_wR_factor_ref 0.0974
_cod_data_source_file ja511200j_si_002.cif
_cod_data_source_block 8992sadabs
_cod_depositor_comments
;
The following automatic conversions were performed:

'_symmetry_cell_setting' value 'TRICLINIC' changed to 'triclinic'
according to
/usr/data/users/saulius/crontab/automatic-downloads/rss-feeds/ACS/lib/dictionaries/cif_core.dic
dictionary named 'cif_core.dic' version 2.4.2 from 2011-04-26.

Automatic conversion script
Id: cif_fix_values 3008 2015-01-20 13:52:24Z robertas 

 Adding full bibliography for 4123471--4123472.cif.
;
_cod_original_sg_symbol_Hall '-p 1'
_cod_original_sg_symbol_H-M P-1
_cod_database_code 4123472
_shelx_space_group_comment
;
The symmetry employed for this shelxl refinement is uniquely defined
by the following loop, which should always be used as a source of
symmetry information in preference to the above space-group names.
They are only intended as comments.
;

loop_
_space_group_symop_operation_xyz
'x, y, z'
'-x, -y, -z'

loop_
_atom_site_label
_atom_site_type_symbol
_atom_site_fract_x
_atom_site_fract_y
_atom_site_fract_z
_atom_site_U_iso_or_equiv
_atom_site_adp_type
_atom_site_occupancy
_atom_site_site_symmetry_order
_atom_site_calc_flag
_atom_site_refinement_flags_posn
S1 S 0.47962(5) 0.25434(5) 0.33460(4) 0.02180(14) Uani 1 1 d .
O1 O 0.59471(14) 0.34234(16) 0.31479(13) 0.0278(3) Uani 1 1 d .
O2 O 0.51729(15) 0.10112(15) 0.36643(13) 0.0286(3) Uani 1 1 d .
O3 O 0.01082(14) 0.40125(14) 0.63601(11) 0.0219(3) Uani 1 1 d .
O4 O 0.07834(15) 0.13506(15) 0.86140(12) 0.0266(3) Uani 1 1 d .
N1 N 0.37093(17) 0.28325(17) 0.44846(14) 0.0208(3) Uani 1 1 d .
C1 C 0.3219(2) 0.4379(2) 0.43075(18) 0.0231(4) Uani 1 1 d .
H1A H 0.2480 0.4791 0.3657 0.028 Uiso 1 1 calc R
H1B H 0.4079 0.4917 0.4042 0.028 Uiso 1 1 calc R
C2 C 0.2532(2) 0.4528(2) 0.55147(18) 0.0232(4) Uani 1 1 d .
H2A H 0.3317 0.4263 0.6122 0.028 Uiso 1 1 calc R
H2B H 0.2100 0.5547 0.5371 0.028 Uiso 1 1 calc R
C3 C 0.1342(2) 0.3579(2) 0.60330(16) 0.0195(4) Uani 1 1 d .
C4 C 0.1820(2) 0.2009(2) 0.61331(17) 0.0208(4) Uani 1 1 d .
H4 H 0.2644 0.1614 0.6724 0.025 Uiso 1 1 calc R
C5 C 0.2473(2) 0.1963(2) 0.48736(18) 0.0226(4) Uani 1 1 d .
H5A H 0.2840 0.0952 0.4934 0.027 Uiso 1 1 calc R
H5B H 0.1694 0.2356 0.4255 0.027 Uiso 1 1 calc R
C6 C 0.0557(2) 0.1091(2) 0.66769(17) 0.0195(4) Uani 1 1 d .
C7 C -0.0065(2) 0.1347(2) 0.78707(17) 0.0223(4) Uani 1 1 d .
C8 C -0.1703(2) 0.14682(19) 0.81379(18) 0.0227(4) Uani 1 1 d .
C9 C -0.2285(2) 0.1463(2) 0.92822(19) 0.0282(4) Uani 1 1 d .
H9 H -0.1637 0.1379 0.9906 0.034 Uiso 1 1 calc R
C10 C -0.3806(3) 0.1579(2) 0.9529(2) 0.0341(5) Uani 1 1 d .
H10 H -0.4197 0.1559 1.0323 0.041 Uiso 1 1 calc R
C11 C -0.4756(2) 0.1727(2) 0.8609(2) 0.0339(5) Uani 1 1 d .
H11 H -0.5799 0.1823 0.8772 0.041 Uiso 1 1 calc R
C12 C -0.4189(2) 0.1734(2) 0.7462(2) 0.0286(5) Uani 1 1 d .
H12 H -0.4845 0.1831 0.6840 0.034 Uiso 1 1 calc R
C13 C -0.2656(2) 0.15986(19) 0.72076(19) 0.0235(4) Uani 1 1 d .
C14 C -0.2062(2) 0.1565(2) 0.60049(19) 0.0254(4) Uani 1 1 d .
H14 H -0.2733 0.1693 0.5384 0.031 Uiso 1 1 calc R
C15 C -0.0612(2) 0.1362(2) 0.57497(18) 0.0238(4) Uani 1 1 d .
H15 H -0.0292 0.1388 0.4939 0.029 Uiso 1 1 calc R
C16 C 0.1191(2) -0.0543(2) 0.70967(19) 0.0257(4) Uani 1 1 d .
H16A H 0.1946 -0.0752 0.7707 0.038 Uiso 1 1 calc GR
H16B H 0.1640 -0.0789 0.6382 0.038 Uiso 1 1 calc GR
H16C H 0.0386 -0.1116 0.7465 0.038 Uiso 1 1 calc GR
C17 C 0.3745(2) 0.3179(2) 0.20150(17) 0.0208(4) Uani 1 1 d .
C18 C 0.3663(2) 0.4617(2) 0.12576(18) 0.0233(4) Uani 1 1 d .
H18 H 0.4152 0.5265 0.1466 0.028 Uiso 1 1 calc R
C19 C 0.2861(2) 0.5097(2) 0.01948(18) 0.0249(4) Uani 1 1 d .
H19 H 0.2804 0.6080 -0.0324 0.030 Uiso 1 1 calc R
C20 C 0.2134(2) 0.4162(2) -0.01264(18) 0.0232(4) Uani 1 1 d .
C21 C 0.2213(2) 0.2733(2) 0.06556(19) 0.0255(4) Uani 1 1 d .
H21 H 0.1714 0.2087 0.0454 0.031 Uiso 1 1 calc R
C22 C 0.3006(2) 0.2234(2) 0.17239(18) 0.0236(4) Uani 1 1 d .
H22 H 0.3044 0.1256 0.2252 0.028 Uiso 1 1 calc R
C23 C 0.1307(2) 0.4702(2) -0.13020(19) 0.0296(5) Uani 1 1 d .
H23A H 0.2006 0.5004 -0.2008 0.044 Uiso 1 1 calc GR
H23B H 0.0557 0.5526 -0.1302 0.044 Uiso 1 1 calc GR
H23C H 0.0820 0.3928 -0.1363 0.044 Uiso 1 1 calc GR

loop_
_atom_site_aniso_label
_atom_site_aniso_U_11
_atom_site_aniso_U_22
_atom_site_aniso_U_33
_atom_site_aniso_U_23
_atom_site_aniso_U_13
_atom_site_aniso_U_12
S1 0.0135(2) 0.0238(2) 0.0238(2) -0.00388(18) 0.00086(17) -0.00100(18)
O1 0.0146(7) 0.0372(8) 0.0287(7) -0.0065(6) 0.0005(5) -0.0068(6)
O2 0.0213(7) 0.0247(7) 0.0307(8) -0.0029(6) 0.0017(6) 0.0055(6)
O3 0.0183(7) 0.0264(7) 0.0198(7) -0.0066(5) -0.0031(5) -0.0015(6)
O4 0.0264(8) 0.0279(7) 0.0244(7) -0.0062(6) -0.0053(6) -0.0042(6)
N1 0.0141(8) 0.0217(8) 0.0239(8) -0.0048(6) 0.0002(6) -0.0026(6)
C1 0.0178(10) 0.0200(9) 0.0289(10) -0.0043(8) -0.0001(8) -0.0045(8)
C2 0.0188(10) 0.0219(9) 0.0300(10) -0.0091(8) -0.0012(8) -0.0048(8)
C3 0.0194(10) 0.0244(10) 0.0160(9) -0.0068(7) -0.0035(7) -0.0051(8)
C4 0.0157(9) 0.0222(9) 0.0243(10) -0.0068(8) -0.0011(7) -0.0040(8)
C5 0.0182(10) 0.0220(10) 0.0271(10) -0.0076(8) 0.0030(8) -0.0052(8)
C6 0.0170(9) 0.0207(9) 0.0214(9) -0.0073(7) 0.0006(7) -0.0050(7)
C7 0.0261(10) 0.0161(9) 0.0229(10) -0.0040(7) -0.0020(8) -0.0039(8)
C8 0.0213(10) 0.0145(9) 0.0302(10) -0.0048(8) 0.0009(8) -0.0040(7)
C9 0.0328(12) 0.0193(10) 0.0305(11) -0.0064(8) -0.0002(9) -0.0036(8)
C10 0.0405(13) 0.0254(11) 0.0342(12) -0.0105(9) 0.0145(10) -0.0074(9)
C11 0.0196(11) 0.0250(11) 0.0565(14) -0.0157(10) 0.0107(10) -0.0045(9)
C12 0.0198(10) 0.0235(10) 0.0423(12) -0.0113(9) -0.0040(9) -0.0014(8)
C13 0.0223(10) 0.0135(9) 0.0315(10) -0.0038(7) 0.0007(8) -0.0035(7)
C14 0.0203(10) 0.0238(10) 0.0330(11) -0.0084(8) -0.0080(8) -0.0044(8)
C15 0.0234(10) 0.0259(10) 0.0242(10) -0.0084(8) -0.0009(8) -0.0093(8)
C16 0.0219(10) 0.0238(10) 0.0324(11) -0.0110(8) 0.0018(8) -0.0049(8)
C17 0.0152(9) 0.0225(9) 0.0228(9) -0.0065(7) 0.0030(7) -0.0024(7)
C18 0.0214(10) 0.0228(10) 0.0269(10) -0.0083(8) -0.0008(8) -0.0064(8)
C19 0.0247(10) 0.0234(10) 0.0255(10) -0.0060(8) 0.0000(8) -0.0062(8)
C20 0.0173(9) 0.0300(10) 0.0245(10) -0.0130(8) 0.0031(7) -0.0038(8)
C21 0.0228(10) 0.0281(10) 0.0308(11) -0.0161(9) 0.0045(8) -0.0081(8)
C22 0.0228(10) 0.0184(9) 0.0289(10) -0.0081(8) 0.0048(8) -0.0041(8)
C23 0.0271(11) 0.0391(12) 0.0259(10) -0.0137(9) 0.0001(8) -0.0086(9)

loop_
_atom_type_symbol
_atom_type_description
_atom_type_scat_dispersion_real
_atom_type_scat_dispersion_imag
_atom_type_scat_source
C C 0.0181 0.0091 'International Tables Vol C Tables 4.2.6.8 and 6.1.1.4'
H H 0.0000 0.0000 'International Tables Vol C Tables 4.2.6.8 and 6.1.1.4'
N N 0.0311 0.0180 'International Tables Vol C Tables 4.2.6.8 and 6.1.1.4'
O O 0.0492 0.0322 'International Tables Vol C Tables 4.2.6.8 and 6.1.1.4'
S S 0.3331 0.5567 'International Tables Vol C Tables 4.2.6.8 and 6.1.1.4'
